data_7016759
loop_
_publ_author_name
'Li, Jiaye'
'Stasch, Andreas'
'Schenk, Christian'
'Jones, Cameron'

_publ_section_title
;
 Extremely bulky amido-group 14 element chloride complexes: Potential
 synthons for low oxidation state main group chemistry.
;
_journal_issue 40
_journal_name_full 'Dalton transactions (Cambridge, England : 2003)'
_journal_page_first 10448
_journal_page_last 10456
_journal_paper_doi 10.1039/c1dt10678c
_journal_volume 40
_journal_year 2011
_chemical_formula_sum 'C55 H52 K N O Si'
_chemical_formula_weight 810.17
_chemical_name_systematic
;
?
;
_space_group_IT_number 1
_symmetry_cell_setting triclinic
_symmetry_space_group_name_Hall 'P 1'
_symmetry_space_group_name_H-M 'P 1'
_atom_sites_solution_hydrogens geom
_atom_sites_solution_primary direct
_atom_sites_solution_secondary difmap
_audit_creation_method SHELXL-97
_cell_angle_alpha 91.644(3)
_cell_angle_beta 97.180(3)
_cell_angle_gamma 114.573(3)
_cell_formula_units_Z 2
_cell_length_a 10.6752(4)
_cell_length_b 12.6029(4)
_cell_length_c 18.4402(7)
_cell_measurement_temperature 123(2)
_cell_volume 2229.57(15)
_computing_structure_refinement 'SHELXL-97 (Sheldrick, 1997)'
_computing_structure_solution 'SHELXS-97 (Sheldrick, 1990)'
_diffrn_ambient_temperature 123(2)
_diffrn_measured_fraction_theta_full 0.996
_diffrn_measured_fraction_theta_max 0.996
_diffrn_measurement_device_type 'Oxford Gemini Ultra'
_diffrn_radiation_monochromator graphite
_diffrn_radiation_source 'Enhance (Mo) X-ray Source'
_diffrn_radiation_type MoK\a
_diffrn_radiation_wavelength 0.71073
_diffrn_reflns_av_R_equivalents 0.0312
_diffrn_reflns_av_sigmaI/netI 0.0443
_diffrn_reflns_limit_h_max 12
_diffrn_reflns_limit_h_min -11
_diffrn_reflns_limit_k_max 14
_diffrn_reflns_limit_k_min -14
_diffrn_reflns_limit_l_max 21
_diffrn_reflns_limit_l_min -21
_diffrn_reflns_number 15243
_diffrn_reflns_theta_full 25.00
_diffrn_reflns_theta_max 25.00
_diffrn_reflns_theta_min 2.98
_exptl_absorpt_coefficient_mu 0.186
_exptl_absorpt_correction_T_max 0.962
_exptl_absorpt_correction_T_min 0.929
_exptl_absorpt_correction_type multi-scan
_exptl_absorpt_process_details 'SCALE3 ABSPACK'
_exptl_crystal_colour colourless
_exptl_crystal_density_diffrn 1.207
_exptl_crystal_density_method 'not measured'
_exptl_crystal_description block
_exptl_crystal_F_000 860
_exptl_crystal_size_max 0.35
_exptl_crystal_size_mid 0.25
_exptl_crystal_size_min 0.20
_refine_diff_density_max 0.468
_refine_diff_density_min -0.303
_refine_diff_density_rms 0.060
_refine_ls_abs_structure_details 'Flack H D (1983), Acta Cryst. A39, 876-881'
_refine_ls_abs_structure_Flack 0.54(4)
_refine_ls_extinction_method none
_refine_ls_goodness_of_fit_ref 1.047
_refine_ls_hydrogen_treatment constr
_refine_ls_matrix_type full
_refine_ls_number_parameters 1070
_refine_ls_number_reflns 10800
_refine_ls_number_restraints 3
_refine_ls_restrained_S_all 1.046
_refine_ls_R_factor_all 0.0537
_refine_ls_R_factor_gt 0.0485
_refine_ls_shift/su_max 0.000
_refine_ls_shift/su_mean 0.000
_refine_ls_structure_factor_coef Fsqd
_refine_ls_weighting_details 'calc w=1/[\s^2^(Fo^2^)+(0.0861P)^2^+0.2659P] where P=(Fo^2^+2Fc^2^)/3'
_refine_ls_weighting_scheme calc
_refine_ls_wR_factor_gt 0.1238
_refine_ls_wR_factor_ref 0.1288
_reflns_number_gt 9994
_reflns_number_total 10800
_reflns_threshold_expression >2sigma(I)
_cod_data_source_file c1dt10678c.txt
_cod_data_source_block Ar*NSiPh3KOEt2
_cod_original_cell_volume 2229.57(14)
_cod_original_sg_symbol_H-M P1
_cod_database_code 7016759

loop_
_symmetry_equiv_pos_as_xyz
'x, y, z'

loop_
_atom_site_label
_atom_site_type_symbol
_atom_site_fract_x
_atom_site_fract_y
_atom_site_fract_z
_atom_site_U_iso_or_equiv
_atom_site_adp_type
_atom_site_occupancy
_atom_site_symmetry_multiplicity
_atom_site_calc_flag
_atom_site_refinement_flags
K1 K 0.29725(9) 0.13587(7) 0.36136(5) 0.0320(2) Uani 1 1 d .
Si1 Si 0.60045(10) 0.40896(8) 0.31950(5) 0.0224(2) Uani 1 1 d .
O1 O 0.3044(3) -0.0726(2) 0.31415(18) 0.0395(7) Uani 1 1 d .
N1 N 0.4583(3) 0.3622(2) 0.36099(16) 0.0211(6) Uani 1 1 d .
C1 C 0.4254(4) 0.4445(3) 0.3957(2) 0.0219(8) Uani 1 1 d .
K2 K 0.98928(9) 0.32446(7) 0.83080(5) 0.0353(2) Uani 1 1 d .
Si2 Si 1.03744(10) 0.05592(8) 0.87727(5) 0.0230(2) Uani 1 1 d .
O2 O 1.2246(3) 0.5340(2) 0.86404(17) 0.0396(7) Uani 1 1 d .
N2 N 0.9202(3) 0.0973(3) 0.83391(16) 0.0239(7) Uani 1 1 d .
C2 C 0.3363(4) 0.4901(3) 0.3579(2) 0.0224(8) Uani 1 1 d .
C3 C 0.3237(4) 0.5847(3) 0.3890(2) 0.0233(8) Uani 1 1 d .
H3 H 0.2665 0.6152 0.3616 0.028 Uiso 1 1 calc R
C4 C 0.3904(4) 0.6380(3) 0.4584(2) 0.0255(8) Uani 1 1 d .
C5 C 0.4624(4) 0.5837(3) 0.4990(2) 0.0252(8) Uani 1 1 d .
H5 H 0.5027 0.6138 0.5483 0.030 Uiso 1 1 calc R
C6 C 0.4776(4) 0.4878(3) 0.4706(2) 0.0220(8) Uani 1 1 d .
C7 C 0.3840(5) 0.7479(4) 0.4885(2) 0.0341(9) Uani 1 1 d .
H7A H 0.3476 0.7819 0.4487 0.051 Uiso 1 1 calc R
H7B H 0.4777 0.8044 0.5103 0.051 Uiso 1 1 calc R
H7C H 0.3226 0.7286 0.5261 0.051 Uiso 1 1 calc R
C8 C 0.2611(4) 0.4302(3) 0.28181(19) 0.0208(7) Uani 1 1 d .
H8 H 0.3329 0.4238 0.2543 0.025 Uiso 1 1 calc R
C9 C 0.1521(4) 0.3050(3) 0.2859(2) 0.0245(8) Uani 1 1 d .
C10 C 0.1089(4) 0.2240(3) 0.2260(2) 0.0305(9) Uani 1 1 d .
H10 H 0.1491 0.2458 0.1825 0.037 Uiso 1 1 calc R
C11 C 0.0074(4) 0.1108(4) 0.2276(3) 0.0393(11) Uani 1 1 d .
H11 H -0.0212 0.0560 0.1857 0.047 Uiso 1 1 calc R
C12 C -0.0514(5) 0.0785(4) 0.2905(3) 0.0417(11) Uani 1 1 d .
H12 H -0.1203 0.0011 0.2921 0.050 Uiso 1 1 calc R
C13 C -0.0107(5) 0.1574(4) 0.3500(3) 0.0391(11) Uani 1 1 d .
H13 H -0.0518 0.1345 0.3931 0.047 Uiso 1 1 calc R
C14 C 0.0901(4) 0.2710(3) 0.3491(2) 0.0289(9) Uani 1 1 d .
H14 H 0.1169 0.3253 0.3912 0.035 Uiso 1 1 calc R
C15 C 0.1927(4) 0.4941(3) 0.2360(2) 0.0262(8) Uani 1 1 d .
C16 C 0.2556(5) 0.5560(4) 0.1797(2) 0.0374(10) Uani 1 1 d .
H16 H 0.3467 0.5654 0.1739 0.045 Uiso 1 1 calc R
C17 C 0.1878(6) 0.6040(4) 0.1320(3) 0.0496(13) Uani 1 1 d .
H17 H 0.2316 0.6437 0.0928 0.059 Uiso 1 1 calc R
C18 C 0.0583(6) 0.5954(4) 0.1402(3) 0.0518(13) Uani 1 1 d .
H18 H 0.0118 0.6280 0.1068 0.062 Uiso 1 1 calc R
C19 C -0.0035(5) 0.5385(4) 0.1980(3) 0.0475(12) Uani 1 1 d .
H19 H -0.0922 0.5337 0.2052 0.057 Uiso 1 1 calc R
C20 C 0.0621(4) 0.4893(3) 0.2447(3) 0.0341(9) Uani 1 1 d .
H20 H 0.0180 0.4508 0.2841 0.041 Uiso 1 1 calc R
C21 C 0.5524(4) 0.4259(3) 0.5156(2) 0.0238(8) Uani 1 1 d .
H21 H 0.6249 0.4239 0.4868 0.029 Uiso 1 1 calc R
C22 C 0.4557(4) 0.2973(3) 0.52252(19) 0.0245(8) Uani 1 1 d .
C23 C 0.3136(4) 0.2600(4) 0.5228(2) 0.0305(9) Uani 1 1 d .
H23 H 0.2735 0.3146 0.5191 0.037 Uiso 1 1 calc R
C24 C 0.2294(5) 0.1413(4) 0.5286(2) 0.0361(10) Uani 1 1 d .
H24 H 0.1322 0.1162 0.5284 0.043 Uiso 1 1 calc R
C25 C 0.2853(5) 0.0613(4) 0.5345(2) 0.0394(10) Uani 1 1 d .
H25 H 0.2272 -0.0189 0.5380 0.047 Uiso 1 1 calc R
C26 C 0.4274(5) 0.0982(4) 0.5353(2) 0.0374(10) Uani 1 1 d .
H26 H 0.4674 0.0436 0.5397 0.045 Uiso 1 1 calc R
C27 C 0.5112(5) 0.2163(4) 0.5297(2) 0.0326(9) Uani 1 1 d .
H27 H 0.6086 0.2414 0.5309 0.039 Uiso 1 1 calc R
C28 C 0.6302(4) 0.4904(3) 0.5892(2) 0.0263(8) Uani 1 1 d .
C29 C 0.5667(5) 0.4810(4) 0.6515(2) 0.0376(10) Uani 1 1 d .
H29 H 0.4705 0.4310 0.6488 0.045 Uiso 1 1 calc R
C30 C 0.6424(5) 0.5439(4) 0.7180(2) 0.0453(12) Uani 1 1 d .
H30 H 0.5975 0.5379 0.7600 0.054 Uiso 1 1 calc R
C31 C 0.7842(5) 0.6155(4) 0.7224(3) 0.0431(11) Uani 1 1 d .
H31 H 0.8366 0.6579 0.7677 0.052 Uiso 1 1 calc R
C32 C 0.8479(5) 0.6247(4) 0.6613(3) 0.0402(10) Uani 1 1 d .
H32 H 0.9444 0.6740 0.6641 0.048 Uiso 1 1 calc R
C33 C 0.7717(4) 0.5620(3) 0.5955(2) 0.0319(9) Uani 1 1 d .
H33 H 0.8174 0.5682 0.5537 0.038 Uiso 1 1 calc R
C34 C 0.5824(4) 0.2928(3) 0.2482(2) 0.0252(8) Uani 1 1 d .
C35 C 0.4547(4) 0.2229(3) 0.2059(2) 0.0303(9) Uani 1 1 d .
H35 H 0.3743 0.2320 0.2158 0.036 Uiso 1 1 calc R
C36 C 0.4399(5) 0.1408(4) 0.1502(2) 0.0400(10) Uani 1 1 d .
H36 H 0.3509 0.0943 0.1227 0.048 Uiso 1 1 calc R
C37 C 0.5577(5) 0.1273(4) 0.1350(3) 0.0436(11) Uani 1 1 d .
H37 H 0.5497 0.0722 0.0964 0.052 Uiso 1 1 calc R
C38 C 0.6839(5) 0.1935(4) 0.1757(3) 0.0414(11) Uani 1 1 d .
H38 H 0.7638 0.1838 0.1656 0.050 Uiso 1 1 calc R
C39 C 0.6972(4) 0.2743(4) 0.2313(2) 0.0322(9) Uani 1 1 d .
H39 H 0.7864 0.3189 0.2592 0.039 Uiso 1 1 calc R
C40 C 0.7727(4) 0.4449(3) 0.3807(2) 0.0267(8) Uani 1 1 d .
C41 C 0.7931(4) 0.3571(4) 0.4180(2) 0.0321(9) Uani 1 1 d .
H41 H 0.7216 0.2795 0.4103 0.039 Uiso 1 1 calc R
C42 C 0.9147(5) 0.3795(4) 0.4660(2) 0.0353(10) Uani 1 1 d .
H42 H 0.9251 0.3182 0.4911 0.042 Uiso 1 1 calc R
C43 C 1.0204(4) 0.4924(4) 0.4766(2) 0.0356(10) Uani 1 1 d .
H43 H 1.1040 0.5089 0.5091 0.043 Uiso 1 1 calc R
C44 C 1.0037(4) 0.5794(4) 0.4403(2) 0.0372(10) Uani 1 1 d .
H44 H 1.0765 0.6564 0.4472 0.045 Uiso 1 1 calc R
C45 C 0.8812(4) 0.5570(4) 0.3934(2) 0.0315(9) Uani 1 1 d .
H45 H 0.8713 0.6194 0.3694 0.038 Uiso 1 1 calc R
C46 C 0.6290(4) 0.5478(3) 0.2722(2) 0.0254(8) Uani 1 1 d .
C47 C 0.6357(4) 0.6470(3) 0.3113(2) 0.0278(8) Uani 1 1 d .
H47 H 0.6278 0.6445 0.3620 0.033 Uiso 1 1 calc R
C48 C 0.6534(4) 0.7484(3) 0.2788(2) 0.0304(9) Uani 1 1 d .
H48 H 0.6591 0.8148 0.3072 0.036 Uiso 1 1 calc R
C49 C 0.6630(4) 0.7535(4) 0.2047(2) 0.0359(10) Uani 1 1 d .
H49 H 0.6761 0.8234 0.1820 0.043 Uiso 1 1 calc R
C50 C 0.6533(4) 0.6561(4) 0.1642(2) 0.0360(10) Uani 1 1 d .
H50 H 0.6572 0.6584 0.1131 0.043 Uiso 1 1 calc R
C51 C 0.6380(4) 0.5555(4) 0.1969(2) 0.0293(9) Uani 1 1 d .
H51 H 0.6334 0.4900 0.1681 0.035 Uiso 1 1 calc R
C52 C 0.4318(5) -0.0777(4) 0.3004(3) 0.0502(12) Uani 1 1 d .
H52A H 0.4375 -0.0766 0.2472 0.060 Uiso 1 1 calc R
H52B H 0.4349 -0.1508 0.3169 0.060 Uiso 1 1 calc R
C53 C 0.5496(6) 0.0256(5) 0.3416(3) 0.0556(14) Uani 1 1 d .
H53A H 0.5455 0.0974 0.3249 0.083 Uiso 1 1 calc R
H53B H 0.6378 0.0245 0.3329 0.083 Uiso 1 1 calc R
H53C H 0.5435 0.0233 0.3941 0.083 Uiso 1 1 calc R
C54 C 0.1868(5) -0.1698(4) 0.2777(3) 0.0517(13) Uani 1 1 d .
H54A H 0.1890 -0.2431 0.2942 0.062 Uiso 1 1 calc R
H54B H 0.1888 -0.1708 0.2241 0.062 Uiso 1 1 calc R
C55 C 0.0569(6) -0.1633(5) 0.2934(4) 0.0646(16) Uani 1 1 d .
H55A H 0.0505 -0.1706 0.3457 0.097 Uiso 1 1 calc R
H55B H -0.0238 -0.2272 0.2644 0.097 Uiso 1 1 calc R
H55C H 0.0583 -0.0880 0.2805 0.097 Uiso 1 1 calc R
C56 C 0.7938(4) 0.0157(3) 0.7975(2) 0.0221(8) Uani 1 1 d .
C57 C 0.7731(4) -0.0252(3) 0.7224(2) 0.0220(8) Uani 1 1 d .
C58 C 0.6523(4) -0.1183(3) 0.6908(2) 0.0256(8) Uani 1 1 d .
H58 H 0.6436 -0.1459 0.6412 0.031 Uiso 1 1 calc R
C59 C 0.5410(4) -0.1736(3) 0.7304(2) 0.0275(8) Uani 1 1 d .
C60 C 0.5541(4) -0.1243(3) 0.8009(2) 0.0229(8) Uani 1 1 d .
H60 H 0.4779 -0.1564 0.8274 0.028 Uiso 1 1 calc R
C61 C 0.6737(4) -0.0304(3) 0.8337(2) 0.0224(8) Uani 1 1 d .
C62 C 0.4132(4) -0.2797(4) 0.6968(2) 0.0319(9) Uani 1 1 d .
H62A H 0.3597 -0.3183 0.7355 0.048 Uiso 1 1 calc R
H62B H 0.4409 -0.3343 0.6717 0.048 Uiso 1 1 calc R
H62C H 0.3556 -0.2558 0.6614 0.048 Uiso 1 1 calc R
C63 C 0.8930(4) 0.0380(3) 0.67933(19) 0.0235(8) Uani 1 1 d .
H63 H 0.9789 0.0393 0.7089 0.028 Uiso 1 1 calc R
C64 C 0.9191(4) 0.1656(3) 0.6725(2) 0.0258(8) Uani 1 1 d .
C65 C 1.0544(4) 0.2474(4) 0.6658(2) 0.0317(9) Uani 1 1 d .
H65 H 1.1265 0.2220 0.6653 0.038 Uiso 1 1 calc R
C66 C 1.0839(5) 0.3638(4) 0.6600(2) 0.0390(10) Uani 1 1 d .
H66 H 1.1759 0.4179 0.6556 0.047 Uiso 1 1 calc R
C67 C 0.9802(5) 0.4025(4) 0.6605(2) 0.0416(11) Uani 1 1 d .
H67 H 1.0012 0.4831 0.6575 0.050 Uiso 1 1 calc R
C68 C 0.8454(5) 0.3228(4) 0.6654(2) 0.0356(10) Uani 1 1 d .
H68 H 0.7733 0.3486 0.6646 0.043 Uiso 1 1 calc R
C69 C 0.8156(5) 0.2050(4) 0.6714(2) 0.0317(9) Uani 1 1 d .
H69 H 0.7230 0.1510 0.6748 0.038 Uiso 1 1 calc R
C70 C 0.8775(4) -0.0248(3) 0.6044(2) 0.0251(8) Uani 1 1 d .
C71 C 0.8002(4) -0.0111(4) 0.5420(2) 0.0324(9) Uani 1 1 d .
H71 H 0.7550 0.0395 0.5451 0.039 Uiso 1 1 calc R
C72 C 0.7883(5) -0.0703(4) 0.4755(2) 0.0398(10) Uani 1 1 d .
H72 H 0.7343 -0.0609 0.4333 0.048 Uiso 1 1 calc R
C73 C 0.8548(4) -0.1432(4) 0.4702(2) 0.0344(10) Uani 1 1 d .
H73 H 0.8468 -0.1837 0.4244 0.041 Uiso 1 1 calc R
C74 C 0.9323(5) -0.1570(4) 0.5313(2) 0.0350(10) Uani 1 1 d .
H74 H 0.9784 -0.2068 0.5279 0.042 Uiso 1 1 calc R
C75 C 0.9431(4) -0.0976(3) 0.5984(2) 0.0290(9) Uani 1 1 d .
H75 H 0.9967 -0.1075 0.6406 0.035 Uiso 1 1 calc R
C76 C 0.6865(4) 0.0278(3) 0.9097(2) 0.0246(8) Uani 1 1 d .
H76 H 0.7724 0.0297 0.9396 0.029 Uiso 1 1 calc R
C77 C 0.7044(4) 0.1536(3) 0.9078(2) 0.0280(9) Uani 1 1 d .
C78 C 0.6602(4) 0.1948(4) 0.8450(2) 0.0331(9) Uani 1 1 d .
H78 H 0.6213 0.1443 0.8010 0.040 Uiso 1 1 calc R
C79 C 0.6721(5) 0.3083(4) 0.8460(3) 0.0460(12) Uani 1 1 d .
H79 H 0.6399 0.3344 0.8027 0.055 Uiso 1 1 calc R
C80 C 0.7290(5) 0.3834(4) 0.9077(4) 0.0543(15) Uani 1 1 d .
H80 H 0.7385 0.4618 0.9074 0.065 Uiso 1 1 calc R
C81 C 0.7733(5) 0.3439(4) 0.9715(3) 0.0500(13) Uani 1 1 d .
H81 H 0.8126 0.3952 1.0152 0.060 Uiso 1 1 calc R
C82 C 0.7598(4) 0.2301(4) 0.9710(3) 0.0370(10) Uani 1 1 d .
H82 H 0.7890 0.2035 1.0149 0.044 Uiso 1 1 calc R
C83 C 0.5635(4) -0.0387(3) 0.9510(2) 0.0228(8) Uani 1 1 d .
C84 C 0.4403(4) -0.0259(3) 0.9360(2) 0.0254(8) Uani 1 1 d .
H84 H 0.4292 0.0188 0.8971 0.030 Uiso 1 1 calc R
C85 C 0.3332(4) -0.0770(3) 0.9766(2) 0.0296(9) Uani 1 1 d .
H85 H 0.2496 -0.0670 0.9660 0.035 Uiso 1 1 calc R
C86 C 0.3488(4) -0.1424(4) 1.0324(2) 0.0345(10) Uani 1 1 d .
H86 H 0.2769 -0.1756 1.0616 0.041 Uiso 1 1 calc R
C87 C 0.4684(5) -0.1601(4) 1.0462(2) 0.0358(10) Uani 1 1 d .
H87 H 0.4775 -0.2074 1.0838 0.043 Uiso 1 1 calc R
C88 C 0.5753(4) -0.1088(3) 1.0051(2) 0.0306(9) Uani 1 1 d .
H88 H 0.6570 -0.1220 1.0143 0.037 Uiso 1 1 calc R
C89 C 1.1609(4) 0.1795(3) 0.9455(2) 0.0266(8) Uani 1 1 d .
C90 C 1.1085(4) 0.2467(4) 0.9831(2) 0.0310(9) Uani 1 1 d .
H90 H 1.0115 0.2268 0.9738 0.037 Uiso 1 1 calc R
C91 C 1.1921(5) 0.3404(4) 1.0331(2) 0.0417(11) Uani 1 1 d .
H91 H 1.1534 0.3851 1.0568 0.050 Uiso 1 1 calc R
C92 C 1.3340(5) 0.3689(4) 1.0487(3) 0.0439(11) Uani 1 1 d .
H92 H 1.3929 0.4331 1.0833 0.053 Uiso 1 1 calc R
C93 C 1.3879(5) 0.3039(4) 1.0139(3) 0.0430(11) Uani 1 1 d .
H93 H 1.4845 0.3229 1.0250 0.052 Uiso 1 1 calc R
C94 C 1.3047(4) 0.2112(4) 0.9629(2) 0.0324(9) Uani 1 1 d .
H94 H 1.3451 0.1681 0.9391 0.039 Uiso 1 1 calc R
C95 C 0.9553(4) -0.0779(3) 0.9291(2) 0.0278(9) Uani 1 1 d .
C96 C 0.8469(4) -0.1807(3) 0.8917(2) 0.0314(9) Uani 1 1 d .
H96 H 0.8145 -0.1806 0.8414 0.038 Uiso 1 1 calc R
C97 C 0.7867(5) -0.2817(4) 0.9268(3) 0.0371(10) Uani 1 1 d .
H97 H 0.7149 -0.3501 0.9002 0.044 Uiso 1 1 calc R
C98 C 0.8309(5) -0.2829(4) 0.9999(3) 0.0471(13) Uani 1 1 d .
H98 H 0.7905 -0.3526 1.0237 0.057 Uiso 1 1 calc R
C99 C 0.9341(5) -0.1829(4) 1.0390(3) 0.0444(12) Uani 1 1 d .
H99 H 0.9632 -0.1830 1.0898 0.053 Uiso 1 1 calc R
C100 C 0.9954(5) -0.0815(4) 1.0031(2) 0.0348(10) Uani 1 1 d .
H100 H 1.0665 -0.0133 1.0302 0.042 Uiso 1 1 calc R
C101 C 1.1478(4) 0.0177(3) 0.8168(2) 0.0255(8) Uani 1 1 d .
C102 C 1.2435(4) 0.1071(4) 0.7809(2) 0.0318(9) Uani 1 1 d .
H102 H 1.2562 0.1857 0.7900 0.038 Uiso 1 1 calc R
C103 C 1.3190(4) 0.0818(4) 0.7327(2) 0.0356(10) Uani 1 1 d .
H103 H 1.3818 0.1430 0.7088 0.043 Uiso 1 1 calc R
C104 C 1.3040(5) -0.0303(4) 0.7191(2) 0.0353(10) Uani 1 1 d .
H104 H 1.3561 -0.0469 0.6860 0.042 Uiso 1 1 calc R
C105 C 1.2125(4) -0.1196(4) 0.7539(2) 0.0330(9) Uani 1 1 d .
H105 H 1.2023 -0.1976 0.7451 0.040 Uiso 1 1 calc R
C106 C 1.1351(4) -0.0948(4) 0.8020(2) 0.0288(8) Uani 1 1 d .
H106 H 1.0719 -0.1569 0.8251 0.035 Uiso 1 1 calc R
C107 C 1.3651(5) 0.5429(4) 0.8759(3) 0.0457(11) Uani 1 1 d .
H10A H 1.3984 0.5496 0.9291 0.055 Uiso 1 1 calc R
H10B H 1.4282 0.6134 0.8549 0.055 Uiso 1 1 calc R
C108 C 1.3642(6) 0.4368(5) 0.8399(3) 0.0583(14) Uani 1 1 d .
H10C H 1.2969 0.3674 0.8588 0.087 Uiso 1 1 calc R
H10D H 1.4574 0.4385 0.8501 0.087 Uiso 1 1 calc R
H10E H 1.3378 0.4340 0.7868 0.087 Uiso 1 1 calc R
C109 C 1.2169(5) 0.6313(4) 0.8985(3) 0.0515(13) Uani 1 1 d .
H10F H 1.2717 0.7028 0.8754 0.062 Uiso 1 1 calc R
H10G H 1.2571 0.6418 0.9510 0.062 Uiso 1 1 calc R
C110 C 1.0694(6) 0.6140(5) 0.8917(4) 0.0693(18) Uani 1 1 d .
H11A H 1.0291 0.6013 0.8397 0.104 Uiso 1 1 calc R
H11B H 1.0652 0.6837 0.9141 0.104 Uiso 1 1 calc R
H11C H 1.0165 0.5456 0.9168 0.104 Uiso 1 1 calc R

loop_
_atom_site_aniso_label
_atom_site_aniso_U_11
_atom_site_aniso_U_22
_atom_site_aniso_U_33
_atom_site_aniso_U_23
_atom_site_aniso_U_13
_atom_site_aniso_U_12
K1 0.0292(5) 0.0227(4) 0.0395(5) 0.0022(4) 0.0052(4) 0.0064(4)
Si1 0.0168(5) 0.0224(5) 0.0238(5) -0.0001(4) 0.0040(4) 0.0041(4)
O1 0.0306(17) 0.0254(15) 0.062(2) 0.0005(14) 0.0091(15) 0.0106(14)
N1 0.0155(16) 0.0154(14) 0.0287(16) 0.0003(12) 0.0038(13) 0.0027(13)
C1 0.0141(18) 0.0189(18) 0.0260(19) 0.0041(15) 0.0064(15) -0.0006(15)
K2 0.0319(5) 0.0269(5) 0.0408(5) 0.0022(4) 0.0030(4) 0.0070(4)
Si2 0.0192(5) 0.0242(5) 0.0245(5) 0.0027(4) 0.0037(4) 0.0080(5)
O2 0.0313(17) 0.0300(16) 0.0508(19) -0.0002(14) 0.0065(14) 0.0064(14)
N2 0.0233(17) 0.0218(16) 0.0246(16) 0.0025(13) 0.0040(14) 0.0075(14)
C2 0.0134(18) 0.0237(19) 0.0244(19) 0.0063(15) 0.0069(15) 0.0010(16)
C3 0.0149(19) 0.0225(19) 0.030(2) 0.0039(16) 0.0040(16) 0.0055(16)
C4 0.020(2) 0.0253(19) 0.028(2) 0.0032(16) 0.0067(16) 0.0050(17)
C5 0.019(2) 0.027(2) 0.0239(19) 0.0010(16) 0.0076(16) 0.0035(17)
C6 0.0184(19) 0.0194(18) 0.0271(19) 0.0059(15) 0.0086(15) 0.0052(16)
C7 0.028(2) 0.033(2) 0.037(2) -0.0038(18) -0.0011(18) 0.011(2)
C8 0.0149(18) 0.0192(18) 0.0241(19) 0.0003(15) 0.0052(15) 0.0026(15)
C9 0.0186(19) 0.0195(18) 0.036(2) 0.0052(16) 0.0043(16) 0.0088(17)
C10 0.022(2) 0.027(2) 0.038(2) -0.0006(18) 0.0014(17) 0.0076(18)
C11 0.028(2) 0.024(2) 0.057(3) -0.012(2) -0.006(2) 0.007(2)
C12 0.020(2) 0.026(2) 0.072(3) 0.002(2) 0.005(2) 0.0032(19)
C13 0.028(2) 0.026(2) 0.059(3) 0.011(2) 0.013(2) 0.005(2)
C14 0.021(2) 0.024(2) 0.037(2) 0.0019(17) 0.0052(17) 0.0043(17)
C15 0.022(2) 0.0189(18) 0.031(2) -0.0006(16) 0.0015(16) 0.0036(17)
C16 0.042(3) 0.027(2) 0.041(2) 0.0086(19) 0.015(2) 0.010(2)
C17 0.075(4) 0.038(3) 0.037(3) 0.015(2) 0.011(3) 0.023(3)
C18 0.066(4) 0.033(3) 0.048(3) 0.000(2) -0.021(3) 0.021(3)
C19 0.029(3) 0.030(2) 0.073(3) 0.005(2) -0.014(2) 0.009(2)
C20 0.020(2) 0.026(2) 0.053(3) 0.0122(19) 0.0062(19) 0.0052(18)
C21 0.0190(19) 0.0228(19) 0.0263(19) 0.0033(15) 0.0053(16) 0.0050(16)
C22 0.025(2) 0.026(2) 0.0200(19) 0.0030(15) 0.0034(16) 0.0081(18)
C23 0.027(2) 0.032(2) 0.030(2) 0.0059(17) 0.0067(17) 0.0096(19)
C24 0.029(2) 0.039(2) 0.033(2) 0.0078(19) 0.0081(18) 0.007(2)
C25 0.041(3) 0.031(2) 0.035(2) 0.0073(19) 0.007(2) 0.004(2)
C26 0.043(3) 0.030(2) 0.040(2) 0.0099(19) 0.007(2) 0.015(2)
C27 0.030(2) 0.031(2) 0.033(2) 0.0026(18) 0.0043(18) 0.0101(19)
C28 0.034(2) 0.0209(19) 0.027(2) 0.0048(15) 0.0062(17) 0.0134(18)
C29 0.034(3) 0.048(3) 0.031(2) -0.0006(19) 0.0048(19) 0.019(2)
C30 0.054(3) 0.063(3) 0.025(2) 0.003(2) 0.005(2) 0.031(3)
C31 0.055(3) 0.036(3) 0.035(2) -0.002(2) -0.006(2) 0.020(3)
C32 0.038(3) 0.030(2) 0.044(3) 0.0029(19) -0.002(2) 0.007(2)
C33 0.030(2) 0.028(2) 0.033(2) 0.0060(18) 0.0073(18) 0.0065(19)
C34 0.023(2) 0.0244(19) 0.027(2) 0.0056(16) 0.0067(16) 0.0078(17)
C35 0.026(2) 0.029(2) 0.032(2) -0.0011(17) 0.0018(17) 0.0092(19)
C36 0.034(3) 0.040(2) 0.036(2) -0.0081(19) -0.002(2) 0.009(2)
C37 0.045(3) 0.045(3) 0.043(3) -0.009(2) 0.007(2) 0.021(2)
C38 0.037(3) 0.048(3) 0.044(3) -0.003(2) 0.012(2) 0.021(2)
C39 0.024(2) 0.035(2) 0.035(2) -0.0036(18) 0.0066(18) 0.0095(19)
C40 0.019(2) 0.032(2) 0.025(2) -0.0022(16) 0.0052(16) 0.0072(18)
C41 0.024(2) 0.033(2) 0.035(2) -0.0041(18) 0.0031(18) 0.0085(19)
C42 0.034(2) 0.048(3) 0.028(2) 0.0027(19) 0.0025(18) 0.022(2)
C43 0.022(2) 0.053(3) 0.028(2) -0.0050(19) -0.0049(17) 0.015(2)
C44 0.020(2) 0.041(2) 0.040(2) -0.004(2) 0.0033(19) 0.004(2)
C45 0.024(2) 0.035(2) 0.031(2) 0.0001(17) 0.0040(17) 0.0082(19)
C46 0.0116(18) 0.028(2) 0.028(2) 0.0062(16) 0.0004(15) 0.0011(16)
C47 0.0165(19) 0.028(2) 0.030(2) 0.0020(17) 0.0031(16) 0.0005(17)
C48 0.020(2) 0.024(2) 0.040(2) 0.0014(17) 0.0028(17) 0.0024(17)
C49 0.022(2) 0.031(2) 0.044(3) 0.012(2) 0.0028(19) 0.0013(19)
C50 0.026(2) 0.047(3) 0.029(2) 0.013(2) 0.0083(18) 0.008(2)
C51 0.021(2) 0.034(2) 0.027(2) -0.0011(17) 0.0032(17) 0.0061(19)
C52 0.043(3) 0.045(3) 0.069(3) 0.005(2) 0.019(3) 0.022(3)
C53 0.037(3) 0.044(3) 0.083(4) 0.018(3) 0.009(3) 0.014(3)
C54 0.043(3) 0.034(3) 0.067(3) -0.011(2) -0.002(3) 0.010(2)
C55 0.034(3) 0.041(3) 0.111(5) 0.010(3) 0.008(3) 0.010(3)
C56 0.023(2) 0.0172(18) 0.0271(19) 0.0028(15) 0.0027(16) 0.0093(16)
C57 0.022(2) 0.0195(18) 0.0248(19) 0.0040(15) 0.0012(16) 0.0091(17)
C58 0.023(2) 0.027(2) 0.0253(19) 0.0005(16) 0.0062(16) 0.0089(18)
C59 0.023(2) 0.025(2) 0.032(2) 0.0012(16) 0.0052(17) 0.0078(18)
C60 0.0174(19) 0.0223(18) 0.027(2) 0.0059(15) 0.0064(16) 0.0056(16)
C61 0.022(2) 0.0227(19) 0.0251(19) 0.0017(15) 0.0023(16) 0.0118(17)
C62 0.024(2) 0.033(2) 0.033(2) -0.0053(18) 0.0042(18) 0.0073(19)
C63 0.0153(19) 0.027(2) 0.0233(19) 0.0047(15) 0.0010(15) 0.0047(17)
C64 0.028(2) 0.027(2) 0.0189(18) 0.0021(15) 0.0012(16) 0.0097(18)
C65 0.029(2) 0.032(2) 0.030(2) 0.0049(17) 0.0048(18) 0.0078(19)
C66 0.036(3) 0.034(2) 0.039(2) 0.008(2) 0.004(2) 0.006(2)
C67 0.050(3) 0.029(2) 0.039(3) 0.0051(19) 0.002(2) 0.011(2)
C68 0.040(3) 0.034(2) 0.037(2) 0.0042(19) 0.002(2) 0.020(2)
C69 0.032(2) 0.034(2) 0.026(2) 0.0042(17) 0.0019(18) 0.012(2)
C70 0.019(2) 0.0230(19) 0.0269(19) 0.0055(16) 0.0083(16) 0.0016(16)
C71 0.026(2) 0.038(2) 0.032(2) 0.0019(18) 0.0045(18) 0.011(2)
C72 0.032(2) 0.051(3) 0.028(2) 0.0037(19) 0.0020(19) 0.010(2)
C73 0.031(2) 0.030(2) 0.030(2) -0.0009(18) 0.0100(19) 0.000(2)
C74 0.036(2) 0.026(2) 0.041(2) 0.0007(18) 0.012(2) 0.009(2)
C75 0.029(2) 0.0199(19) 0.031(2) 0.0036(16) 0.0050(17) 0.0036(18)
C76 0.0200(19) 0.029(2) 0.0263(19) 0.0003(16) 0.0045(16) 0.0117(17)
C77 0.0131(19) 0.024(2) 0.043(2) 0.0005(18) 0.0098(17) 0.0029(17)
C78 0.022(2) 0.031(2) 0.050(3) 0.0072(19) 0.0117(19) 0.0117(19)
C79 0.035(3) 0.028(2) 0.078(4) 0.014(2) 0.022(3) 0.012(2)
C80 0.031(3) 0.023(2) 0.111(5) 0.005(3) 0.026(3) 0.009(2)
C81 0.028(3) 0.028(2) 0.084(4) -0.018(2) 0.014(3) 0.003(2)
C82 0.025(2) 0.033(2) 0.049(3) -0.004(2) 0.011(2) 0.008(2)
C83 0.0201(19) 0.0223(19) 0.0249(19) -0.0022(15) 0.0036(15) 0.0081(17)
C84 0.026(2) 0.0242(19) 0.026(2) 0.0027(16) 0.0071(16) 0.0104(17)
C85 0.020(2) 0.030(2) 0.040(2) 0.0048(18) 0.0105(18) 0.0107(18)
C86 0.029(2) 0.036(2) 0.035(2) 0.0078(19) 0.0127(19) 0.008(2)
C87 0.039(3) 0.033(2) 0.034(2) 0.0116(18) 0.0074(19) 0.013(2)
C88 0.023(2) 0.033(2) 0.035(2) 0.0002(18) -0.0010(17) 0.0134(19)
C89 0.024(2) 0.025(2) 0.028(2) 0.0082(16) 0.0019(16) 0.0071(18)
C90 0.026(2) 0.034(2) 0.028(2) -0.0024(17) 0.0014(17) 0.0091(19)
C91 0.042(3) 0.046(3) 0.035(2) -0.006(2) 0.002(2) 0.018(2)
C92 0.036(3) 0.038(3) 0.041(3) -0.010(2) -0.008(2) 0.003(2)
C93 0.026(2) 0.046(3) 0.048(3) 0.001(2) -0.003(2) 0.010(2)
C94 0.026(2) 0.036(2) 0.032(2) 0.0019(18) -0.0001(18) 0.012(2)
C95 0.023(2) 0.030(2) 0.038(2) 0.0092(18) 0.0156(18) 0.0157(18)
C96 0.029(2) 0.029(2) 0.041(2) 0.0055(18) 0.0077(19) 0.0154(19)
C97 0.033(2) 0.027(2) 0.056(3) 0.008(2) 0.020(2) 0.014(2)
C98 0.050(3) 0.036(3) 0.068(3) 0.025(2) 0.034(3) 0.022(3)
C99 0.054(3) 0.058(3) 0.036(2) 0.022(2) 0.023(2) 0.033(3)
C100 0.031(2) 0.044(3) 0.034(2) 0.0076(19) 0.0096(19) 0.018(2)
C101 0.0169(19) 0.035(2) 0.0224(19) 0.0019(16) -0.0015(15) 0.0103(18)
C102 0.025(2) 0.038(2) 0.033(2) 0.0068(18) 0.0061(18) 0.013(2)
C103 0.024(2) 0.052(3) 0.031(2) 0.014(2) 0.0102(18) 0.014(2)
C104 0.032(2) 0.056(3) 0.026(2) 0.0011(19) 0.0046(18) 0.026(2)
C105 0.026(2) 0.040(2) 0.035(2) -0.0007(19) 0.0012(18) 0.018(2)
C106 0.022(2) 0.035(2) 0.027(2) 0.0028(17) 0.0011(16) 0.0111(19)
C107 0.035(3) 0.047(3) 0.048(3) 0.012(2) 0.005(2) 0.011(2)
C108 0.047(3) 0.047(3) 0.085(4) 0.016(3) 0.016(3) 0.021(3)
C109 0.040(3) 0.030(2) 0.072(4) -0.003(2) 0.015(3) 0.001(2)
C110 0.045(3) 0.041(3) 0.120(5) -0.001(3) 0.019(3) 0.014(3)

loop_
_atom_type_symbol
_atom_type_description
_atom_type_scat_dispersion_real
_atom_type_scat_dispersion_imag
_atom_type_scat_source
C C 0.0033 0.0016 'International Tables Vol C Tables 4.2.6.8 and 6.1.1.4'
H H 0.0000 0.0000 'International Tables Vol C Tables 4.2.6.8 and 6.1.1.4'
N N 0.0061 0.0033 'International Tables Vol C Tables 4.2.6.8 and 6.1.1.4'
O O 0.0106 0.0060 'International Tables Vol C Tables 4.2.6.8 and 6.1.1.4'
Si Si 0.0817 0.0704 'International Tables Vol C Tables 4.2.6.8 and 6.1.1.4'
K K 0.2009 0.2494 'International Tables Vol C Tables 4.2.6.8 and 6.1.1.4'

loop_
_geom_angle_atom_site_label_1
_geom_angle_atom_site_label_2
_geom_angle_atom_site_label_3
_geom_angle
N1 K1 O1 136.17(9)
N1 Si1 C34 109.43(16)
N1 Si1 C40 116.24(16)
C34 Si1 C40 105.50(17)
N1 Si1 C46 112.67(15)
C34 Si1 C46 107.81(16)
C40 Si1 C46 104.64(17)
C54 O1 C52 111.2(3)
C54 O1 K1 123.5(3)
C52 O1 K1 121.8(3)
C1 N1 Si1 118.8(2)
C1 N1 K1 119.9(2)
Si1 N1 K1 121.27(14)
N1 C1 C6 122.4(3)
N1 C1 C2 121.4(3)
C6 C1 C2 116.2(3)
N2 K2 O2 138.52(10)
N2 Si2 C89 108.09(16)
N2 Si2 C95 112.73(17)
C89 Si2 C95 107.81(18)
N2 Si2 C101 115.89(16)
C89 Si2 C101 106.85(17)
C95 Si2 C101 105.07(16)
C109 O2 C107 111.2(4)
C109 O2 K2 120.4(3)
C107 O2 K2 123.9(3)
C56 N2 Si2 121.2(2)
C56 N2 K2 120.8(2)
Si2 N2 K2 118.00(16)
C3 C2 C1 120.3(3)
C3 C2 C8 123.1(3)
C1 C2 C8 116.6(3)
C2 C3 C4 123.1(3)
C2 C3 H3 118.5
C4 C3 H3 118.5
C3 C4 C5 116.3(3)
C3 C4 C7 121.8(3)
C5 C4 C7 121.9(3)
C6 C5 C4 122.7(4)
C6 C5 H5 118.6
C4 C5 H5 118.6
C5 C6 C1 120.1(3)
C5 C6 C21 122.8(3)
C1 C6 C21 117.1(3)
C4 C7 H7A 109.5
C4 C7 H7B 109.5
H7A C7 H7B 109.5
C4 C7 H7C 109.5
H7A C7 H7C 109.5
H7B C7 H7C 109.5
C15 C8 C2 115.9(3)
C15 C8 C9 108.4(3)
C2 C8 C9 111.8(3)
C15 C8 H8 106.7
C2 C8 H8 106.7
C9 C8 H8 106.7
C10 C9 C14 118.2(4)
C10 C9 C8 120.3(3)
C14 C9 C8 121.4(3)
C9 C10 C11 121.4(4)
C9 C10 H10 119.3
C11 C10 H10 119.3
C12 C11 C10 119.7(4)
C12 C11 H11 120.2
C10 C11 H11 120.2
C13 C12 C11 119.8(4)
C13 C12 H12 120.1
C11 C12 H12 120.1
C12 C13 C14 121.2(4)
C12 C13 H13 119.4
C14 C13 H13 119.4
C13 C14 C9 119.7(4)
C13 C14 H14 120.2
C9 C14 H14 120.2
C16 C15 C20 117.0(4)
C16 C15 C8 120.0(3)
C20 C15 C8 122.9(3)
C17 C16 C15 120.9(4)
C17 C16 H16 119.5
C15 C16 H16 119.5
C18 C17 C16 121.1(4)
C18 C17 H17 119.5
C16 C17 H17 119.5
C17 C18 C19 118.8(4)
C17 C18 H18 120.6
C19 C18 H18 120.6
C20 C19 C18 120.4(5)
C20 C19 H19 119.8
C18 C19 H19 119.8
C19 C20 C15 121.7(4)
C19 C20 H20 119.1
C15 C20 H20 119.1
C28 C21 C6 114.2(3)
C28 C21 C22 112.0(3)
C6 C21 C22 112.2(3)
C28 C21 H21 105.9
C6 C21 H21 105.9
C22 C21 H21 105.9
C27 C22 C23 118.6(4)
C27 C22 C21 119.4(3)
C23 C22 C21 122.0(3)
C22 C23 C24 119.9(4)
C22 C23 H23 120.1
C24 C23 H23 120.1
C25 C24 C23 121.0(4)
C25 C24 H24 119.5
C23 C24 H24 119.5
C24 C25 C26 119.5(4)
C24 C25 H25 120.2
C26 C25 H25 120.2
C25 C26 C27 119.5(4)
C25 C26 H26 120.2
C27 C26 H26 120.2
C22 C27 C26 121.5(4)
C22 C27 H27 119.2
C26 C27 H27 119.2
C29 C28 C33 118.0(4)
C29 C28 C21 123.0(4)
C33 C28 C21 119.0(3)
C28 C29 C30 120.9(4)
C28 C29 H29 119.5
C30 C29 H29 119.5
C31 C30 C29 119.7(4)
C31 C30 H30 120.2
C29 C30 H30 120.2
C32 C31 C30 119.8(4)
C32 C31 H31 120.1
C30 C31 H31 120.1
C31 C32 C33 120.1(5)
C31 C32 H32 119.9
C33 C32 H32 119.9
C32 C33 C28 121.5(4)
C32 C33 H33 119.3
C28 C33 H33 119.3
C35 C34 C39 115.8(3)
C35 C34 Si1 121.6(3)
C39 C34 Si1 122.5(3)
C36 C35 C34 122.8(4)
C36 C35 H35 118.6
C34 C35 H35 118.6
C35 C36 C37 119.0(4)
C35 C36 H36 120.5
C37 C36 H36 120.5
C38 C37 C36 119.6(4)
C38 C37 H37 120.2
C36 C37 H37 120.2
C37 C38 C39 120.8(4)
C37 C38 H38 119.6
C39 C38 H38 119.6
C38 C39 C34 121.9(4)
C38 C39 H39 119.1
C34 C39 H39 119.1
C41 C40 C45 116.6(4)
C41 C40 Si1 119.7(3)
C45 C40 Si1 123.6(3)
C42 C41 C40 122.2(4)
C42 C41 H41 118.9
C40 C41 H41 118.9
C43 C42 C41 119.2(4)
C43 C42 H42 120.4
C41 C42 H42 120.4
C44 C43 C42 119.7(4)
C44 C43 H43 120.1
C42 C43 H43 120.1
C43 C44 C45 120.8(4)
C43 C44 H44 119.6
C45 C44 H44 119.6
C44 C45 C40 121.4(4)
C44 C45 H45 119.3
C40 C45 H45 119.3
C47 C46 C51 116.4(3)
C47 C46 Si1 120.4(3)
C51 C46 Si1 123.1(3)
C48 C47 C46 122.3(4)
C48 C47 H47 118.9
C46 C47 H47 118.9
C47 C48 C49 119.9(4)
C47 C48 H48 120.0
C49 C48 H48 120.0
C50 C49 C48 119.2(4)
C50 C49 H49 120.4
C48 C49 H49 120.4
C51 C50 C49 120.9(4)
C51 C50 H50 119.6
C49 C50 H50 119.6
C50 C51 C46 121.3(4)
C50 C51 H51 119.3
C46 C51 H51 119.3
O1 C52 C53 107.8(4)
O1 C52 H52A 110.1
C53 C52 H52A 110.1
O1 C52 H52B 110.1
C53 C52 H52B 110.1
H52A C52 H52B 108.5
C52 C53 H53A 109.5
C52 C53 H53B 109.5
H53A C53 H53B 109.5
C52 C53 H53C 109.5
H53A C53 H53C 109.5
H53B C53 H53C 109.5
O1 C54 C55 110.2(4)
O1 C54 H54A 109.6
C55 C54 H54A 109.6
O1 C54 H54B 109.6
C55 C54 H54B 109.6
H54A C54 H54B 108.1
C54 C55 H55A 109.5
C54 C55 H55B 109.5
H55A C55 H55B 109.5
C54 C55 H55C 109.5
H55A C55 H55C 109.5
H55B C55 H55C 109.5
N2 C56 C57 123.0(3)
N2 C56 C61 121.1(3)
C57 C56 C61 115.9(3)
C58 C57 C56 121.3(3)
C58 C57 C63 122.1(3)
C56 C57 C63 116.6(3)
C57 C58 C59 121.6(4)
C57 C58 H58 119.2
C59 C58 H58 119.2
C60 C59 C58 117.0(4)
C60 C59 C62 121.9(3)
C58 C59 C62 121.1(3)
C61 C60 C59 122.4(3)
C61 C60 H60 118.8
C59 C60 H60 118.8
C60 C61 C56 120.6(3)
C60 C61 C76 122.7(3)
C56 C61 C76 116.7(3)
C59 C62 H62A 109.5
C59 C62 H62B 109.5
H62A C62 H62B 109.5
C59 C62 H62C 109.5
H62A C62 H62C 109.5
H62B C62 H62C 109.5
C64 C63 C70 111.0(3)
C64 C63 C57 112.0(3)
C70 C63 C57 114.0(3)
C64 C63 H63 106.4
C70 C63 H63 106.4
C57 C63 H63 106.4
C69 C64 C65 118.1(4)
C69 C64 C63 123.3(4)
C65 C64 C63 118.6(3)
C66 C65 C64 121.0(4)
C66 C65 H65 119.5
C64 C65 H65 119.5
C65 C66 C67 120.3(4)
C65 C66 H66 119.8
C67 C66 H66 119.8
C66 C67 C68 119.6(4)
C66 C67 H67 120.2
C68 C67 H67 120.2
C67 C68 C69 120.0(4)
C67 C68 H68 120.0
C69 C68 H68 120.0
C64 C69 C68 120.9(4)
C64 C69 H69 119.5
C68 C69 H69 119.5
C75 C70 C71 118.6(4)
C75 C70 C63 118.7(3)
C71 C70 C63 122.7(3)
C72 C71 C70 120.6(4)
C72 C71 H71 119.7
C70 C71 H71 119.7
C71 C72 C73 120.2(4)
C71 C72 H72 119.9
C73 C72 H72 119.9
C74 C73 C72 119.8(4)
C74 C73 H73 120.1
C72 C73 H73 120.1
C73 C74 C75 119.7(4)
C73 C74 H74 120.2
C75 C74 H74 120.2
C70 C75 C74 121.1(4)
C70 C75 H75 119.5
C74 C75 H75 119.5
C77 C76 C61 112.8(3)
C77 C76 C83 108.2(3)
C61 C76 C83 114.0(3)
C77 C76 H76 107.2
C61 C76 H76 107.2
C83 C76 H76 107.2
C82 C77 C78 117.8(4)
C82 C77 C76 120.1(4)
C78 C77 C76 122.1(4)
C79 C78 C77 120.7(4)
C79 C78 H78 119.7
C77 C78 H78 119.7
C80 C79 C78 121.2(5)
C80 C79 H79 119.4
C78 C79 H79 119.4
C79 C80 C81 119.1(4)
C79 C80 H80 120.4
C81 C80 H80 120.4
C82 C81 C80 119.8(5)
C82 C81 H81 120.1
C80 C81 H81 120.1
C81 C82 C77 121.3(5)
C81 C82 H82 119.3
C77 C82 H82 119.3
C88 C83 C84 118.8(3)
C88 C83 C76 120.8(3)
C84 C83 C76 120.4(3)
C85 C84 C83 121.2(4)
C85 C84 H84 119.4
C83 C84 H84 119.4
C86 C85 C84 119.4(4)
C86 C85 H85 120.3
C84 C85 H85 120.3
C85 C86 C87 120.2(4)
C85 C86 H86 119.9
C87 C86 H86 119.9
C86 C87 C88 120.1(4)
C86 C87 H87 120.0
C88 C87 H87 120.0
C83 C88 C87 120.2(4)
C83 C88 H88 119.9
C87 C88 H88 119.9
C90 C89 C94 116.2(4)
C90 C89 Si2 118.8(3)
C94 C89 Si2 125.0(3)
C91 C90 C89 122.6(4)
C91 C90 H90 118.7
C89 C90 H90 118.7
C90 C91 C92 119.3(4)
C90 C91 H91 120.3
C92 C91 H91 120.3
C93 C92 C91 119.5(4)
C93 C92 H92 120.3
C91 C92 H92 120.3
C92 C93 C94 121.3(4)
C92 C93 H93 119.3
C94 C93 H93 119.3
C93 C94 C89 121.0(4)
C93 C94 H94 119.5
C89 C94 H94 119.5
C100 C95 C96 116.9(4)
C100 C95 Si2 123.6(3)
C96 C95 Si2 119.5(3)
C97 C96 C95 121.6(4)
C97 C96 H96 119.2
C95 C96 H96 119.2
C98 C97 C96 120.0(4)
C98 C97 H97 120.0
C96 C97 H97 120.0
C97 C98 C99 120.1(4)
C97 C98 H98 119.9
C99 C98 H98 119.9
C98 C99 C100 119.6(5)
C98 C99 H99 120.2
C100 C99 H99 120.2
C95 C100 C99 121.8(4)
C95 C100 H100 119.1
C99 C100 H100 119.1
C106 C101 C102 116.7(3)
C106 C101 Si2 123.9(3)
C102 C101 Si2 119.3(3)
C103 C102 C101 121.1(4)
C103 C102 H102 119.4
C101 C102 H102 119.4
C104 C103 C102 120.7(4)
C104 C103 H103 119.7
C102 C103 H103 119.7
C103 C104 C105 119.7(4)
C103 C104 H104 120.1
C105 C104 H104 120.1
C104 C105 C106 119.8(4)
C104 C105 H105 120.1
C106 C105 H105 120.1
C101 C106 C105 121.9(4)
C101 C106 H106 119.1
C105 C106 H106 119.1
O2 C107 C108 108.1(4)
O2 C107 H10A 110.1
C108 C107 H10A 110.1
O2 C107 H10B 110.1
C108 C107 H10B 110.1
H10A C107 H10B 108.4
C107 C108 H10C 109.5
C107 C108 H10D 109.5
H10C C108 H10D 109.5
C107 C108 H10E 109.5
H10C C108 H10E 109.5
H10D C108 H10E 109.5
O2 C109 C110 109.9(4)
O2 C109 H10F 109.7
C110 C109 H10F 109.7
O2 C109 H10G 109.7
C110 C109 H10G 109.7
H10F C109 H10G 108.2
C109 C110 H11A 109.5
C109 C110 H11B 109.5
H11A C110 H11B 109.5
C109 C110 H11C 109.5
H11A C110 H11C 109.5
H11B C110 H11C 109.5

loop_
_geom_bond_atom_site_label_1
_geom_bond_atom_site_label_2
_geom_bond_distance
K1 N1 2.649(3)
K1 O1 2.778(3)
Si1 N1 1.675(3)
Si1 C34 1.872(4)
Si1 C40 1.903(4)
Si1 C46 1.904(4)
O1 C54 1.411(6)
O1 C52 1.441(5)
N1 C1 1.390(5)
C1 C6 1.422(5)
C1 C2 1.426(5)
K2 N2 2.647(3)
K2 O2 2.769(3)
Si2 N2 1.671(3)
Si2 C89 1.874(4)
Si2 C95 1.898(4)
Si2 C101 1.906(4)
O2 C109 1.402(5)
O2 C107 1.444(6)
N2 C56 1.381(5)
C2 C3 1.372(5)
C2 C8 1.528(5)
C3 C4 1.386(6)
C3 H3 0.9500
C4 C5 1.395(5)
C4 C7 1.508(5)
C5 C6 1.382(5)
C5 H5 0.9500
C6 C21 1.525(5)
C7 H7A 0.9800
C7 H7B 0.9800
C7 H7C 0.9800
C8 C15 1.506(5)
C8 C9 1.534(5)
C8 H8 1.0000
C9 C10 1.376(6)
C9 C14 1.403(5)
C10 C11 1.391(6)
C10 H10 0.9500
C11 C12 1.378(7)
C11 H11 0.9500
C12 C13 1.357(7)
C12 H12 0.9500
C13 C14 1.390(6)
C13 H13 0.9500
C14 H14 0.9500
C15 C16 1.386(6)
C15 C20 1.400(5)
C16 C17 1.379(7)
C16 H16 0.9500
C17 C18 1.369(8)
C17 H17 0.9500
C18 C19 1.382(8)
C18 H18 0.9500
C19 C20 1.362(6)
C19 H19 0.9500
C20 H20 0.9500
C21 C28 1.512(6)
C21 C22 1.536(5)
C21 H21 1.0000
C22 C27 1.379(5)
C22 C23 1.390(6)
C23 C24 1.403(6)
C23 H23 0.9500
C24 C25 1.370(6)
C24 H24 0.9500
C25 C26 1.387(7)
C25 H25 0.9500
C26 C27 1.396(6)
C26 H26 0.9500
C27 H27 0.9500
C28 C29 1.388(5)
C28 C33 1.388(6)
C29 C30 1.397(6)
C29 H29 0.9500
C30 C31 1.393(7)
C30 H30 0.9500
C31 C32 1.371(6)
C31 H31 0.9500
C32 C33 1.387(6)
C32 H32 0.9500
C33 H33 0.9500
C34 C35 1.392(6)
C34 C39 1.407(5)
C35 C36 1.384(6)
C35 H35 0.9500
C36 C37 1.397(6)
C36 H36 0.9500
C37 C38 1.361(7)
C37 H37 0.9500
C38 C39 1.376(6)
C38 H38 0.9500
C39 H39 0.9500
C40 C41 1.396(6)
C40 C45 1.395(6)
C41 C42 1.394(6)
C41 H41 0.9500
C42 C43 1.390(6)
C42 H42 0.9500
C43 C44 1.364(6)
C43 H43 0.9500
C44 C45 1.391(6)
C44 H44 0.9500
C45 H45 0.9500
C46 C47 1.396(5)
C46 C51 1.407(5)
C47 C48 1.379(6)
C47 H47 0.9500
C48 C49 1.384(6)
C48 H48 0.9500
C49 C50 1.378(6)
C49 H49 0.9500
C50 C51 1.376(6)
C50 H50 0.9500
C51 H51 0.9500
C52 C53 1.482(8)
C52 H52A 0.9900
C52 H52B 0.9900
C53 H53A 0.9800
C53 H53B 0.9800
C53 H53C 0.9800
C54 C55 1.485(7)
C54 H54A 0.9900
C54 H54B 0.9900
C55 H55A 0.9800
C55 H55B 0.9800
C55 H55C 0.9800
C56 C57 1.422(5)
C56 C61 1.429(5)
C57 C58 1.376(6)
C57 C63 1.532(5)
C58 C59 1.410(5)
C58 H58 0.9500
C59 C60 1.389(5)
C59 C62 1.503(6)
C60 C61 1.381(5)
C60 H60 0.9500
C61 C76 1.526(5)
C62 H62A 0.9800
C62 H62B 0.9800
C62 H62C 0.9800
C63 C64 1.526(5)
C63 C70 1.528(5)
C63 H63 1.0000
C64 C69 1.385(5)
C64 C65 1.407(6)
C65 C66 1.377(6)
C65 H65 0.9500
C66 C67 1.384(6)
C66 H66 0.9500
C67 C68 1.386(7)
C67 H67 0.9500
C68 C69 1.394(6)
C68 H68 0.9500
C69 H69 0.9500
C70 C75 1.376(5)
C70 C71 1.388(6)
C71 C72 1.380(6)
C71 H71 0.9500
C72 C73 1.383(6)
C72 H72 0.9500
C73 C74 1.372(6)
C73 H73 0.9500
C74 C75 1.393(6)
C74 H74 0.9500
C75 H75 0.9500
C76 C77 1.518(5)
C76 C83 1.543(5)
C76 H76 1.0000
C77 C82 1.388(6)
C77 C78 1.391(6)
C78 C79 1.383(6)
C78 H78 0.9500
C79 C80 1.359(8)
C79 H79 0.9500
C80 C81 1.395(8)
C80 H80 0.9500
C81 C82 1.381(6)
C81 H81 0.9500
C82 H82 0.9500
C83 C88 1.380(5)
C83 C84 1.385(5)
C84 C85 1.383(5)
C84 H84 0.9500
C85 C86 1.373(6)
C85 H85 0.9500
C86 C87 1.380(6)
C86 H86 0.9500
C87 C88 1.388(6)
C87 H87 0.9500
C88 H88 0.9500
C89 C90 1.403(5)
C89 C94 1.407(6)
C90 C91 1.377(6)
C90 H90 0.9500
C91 C92 1.393(7)
C91 H91 0.9500
C92 C93 1.367(6)
C92 H92 0.9500
C93 C94 1.380(6)
C93 H93 0.9500
C94 H94 0.9500
C95 C100 1.385(6)
C95 C96 1.413(6)
C96 C97 1.386(6)
C96 H96 0.9500
C97 C98 1.375(7)
C97 H97 0.9500
C98 C99 1.385(8)
C98 H98 0.9500
C99 C100 1.400(6)
C99 H99 0.9500
C100 H100 0.9500
C101 C106 1.383(6)
C101 C102 1.417(6)
C102 C103 1.384(5)
C102 H102 0.9500
C103 C104 1.366(6)
C103 H103 0.9500
C104 C105 1.384(6)
C104 H104 0.9500
C105 C106 1.395(5)
C105 H105 0.9500
C106 H106 0.9500
C107 C108 1.471(7)
C107 H10A 0.9900
C107 H10B 0.9900
C108 H10C 0.9800
C108 H10D 0.9800
C108 H10E 0.9800
C109 C110 1.486(8)
C109 H10F 0.9900
C109 H10G 0.9900
C110 H11A 0.9800
C110 H11B 0.9800
C110 H11C 0.9800
